data_4342446
loop_
_publ_author_name
'Jin-Long, ?'
'Matsuda, Yuki'
'Uemura, Kazuhiro'
'Ebihara, Masahiro'

_publ_section_title
;
 Mixed Valency in Quadruple Hydrogen-Bonded Dimers of
 Bis(biimidazolate)dirhodium Complexes.
;
_journal_issue 5
_journal_name_full 'Inorganic chemistry'
_journal_page_first 2331
_journal_paper_doi 10.1021/ic502953b
_journal_volume 54
_journal_year 2015
_chemical_formula_sum 'C58 H58 N8 O4 P2 Rh2'
_chemical_formula_weight 1198.88
_chemical_name_systematic
; 
 ? 
;
_space_group_IT_number 15
_symmetry_cell_setting monoclinic
_symmetry_space_group_name_Hall '-C 2yc'
_symmetry_space_group_name_H-M 'C 1 2/c 1'
_atom_sites_solution_hydrogens geom
_atom_sites_solution_primary direct
_atom_sites_solution_secondary difmap
_audit_creation_method SHELXL-97
_cell_angle_alpha 90.00
_cell_angle_beta 111.3171(8)
_cell_angle_gamma 90.00
_cell_formula_units_Z 8
_cell_length_a 14.7481(2)
_cell_length_b 42.9551(8)
_cell_length_c 18.1613(3)
_cell_measurement_temperature 101(2)
_cell_volume 10718.1(3)
_computing_molecular_graphics 'Yadokari-XG 2009 (Wakita Nemoto et al., 2009)'
_computing_publication_material 'Yadokari-XG 2009 (Wakita,Nemoto et al., 2009)'
_computing_structure_refinement 'SHELXL-97 (Sheldrick, 1997)'
_computing_structure_solution 'SHELXS-97 (Sheldrick, 1990)'
_diffrn_ambient_temperature 101(2)
_diffrn_measured_fraction_theta_full 0.998
_diffrn_measured_fraction_theta_max 0.998
_diffrn_radiation_monochromator graphite
_diffrn_radiation_source 'synchrotron radiation PAL'
_diffrn_radiation_wavelength 1.00002
_diffrn_reflns_av_R_equivalents 0.0541
_diffrn_reflns_av_sigmaI/netI 0.0309
_diffrn_reflns_limit_h_max 13
_diffrn_reflns_limit_h_min -13
_diffrn_reflns_limit_k_max 39
_diffrn_reflns_limit_k_min -39
_diffrn_reflns_limit_l_max 16
_diffrn_reflns_limit_l_min -16
_diffrn_reflns_number 30660
_diffrn_reflns_theta_full 27.50
_diffrn_reflns_theta_max 27.50
_diffrn_reflns_theta_min 2.16
_exptl_absorpt_coefficient_mu 1.718
_exptl_absorpt_correction_T_max 0.9665
_exptl_absorpt_correction_T_min 0.8893
_exptl_absorpt_correction_type multi-scan
_exptl_absorpt_process_details
;
[R. H. Blessing, Acta Cryst. (1995), A51, 33-38]
;
_exptl_crystal_colour yellow
_exptl_crystal_density_diffrn 1.486
_exptl_crystal_density_method 'not measured'
_exptl_crystal_description needle
_exptl_crystal_F_000 4912
_exptl_crystal_size_max 0.07
_exptl_crystal_size_mid 0.04
_exptl_crystal_size_min 0.02
_refine_diff_density_max 0.642
_refine_diff_density_min -0.815
_refine_diff_density_rms 0.097
_refine_ls_extinction_method none
_refine_ls_goodness_of_fit_ref 1.046
_refine_ls_hydrogen_treatment mixed
_refine_ls_matrix_type full
_refine_ls_number_parameters 736
_refine_ls_number_reflns 4423
_refine_ls_number_restraints 325
_refine_ls_restrained_S_all 1.036
_refine_ls_R_factor_all 0.0710
_refine_ls_R_factor_gt 0.0553
_refine_ls_shift/su_max 0.001
_refine_ls_shift/su_mean 0.000
_refine_ls_structure_factor_coef Fsqd
_refine_ls_weighting_details 'calc w=1/[\s^2^(Fo^2^)+(0.1142P)^2^+17.4874P] where P=(Fo^2^+2Fc^2^)/3'
_refine_ls_weighting_scheme calc
_refine_ls_wR_factor_gt 0.1424
_refine_ls_wR_factor_ref 0.1562
_reflns_number_gt 3448
_reflns_number_total 4423
_reflns_threshold_expression >2sigma(I)
_cod_data_source_file ic502953b_si_004.cif
_cod_data_source_block '[1prime(PPh3)2]2'
_cod_depositor_comments 'Adding full bibliography for 4342442--4342446.cif.'
_cod_original_sg_symbol_H-M 'C 2/c'
_cod_database_code 4342446

loop_
_symmetry_equiv_pos_as_xyz
'x, y, z'
'-x, y, -z+1/2'
'x+1/2, y+1/2, z'
'-x+1/2, y+1/2, -z+1/2'
'-x, -y, -z'
'x, -y, z-1/2'
'-x+1/2, -y+1/2, -z'
'x+1/2, -y+1/2, z-1/2'

loop_
_atom_site_label
_atom_site_type_symbol
_atom_site_fract_x
_atom_site_fract_y
_atom_site_fract_z
_atom_site_U_iso_or_equiv
_atom_site_adp_type
_atom_site_occupancy
_atom_site_symmetry_multiplicity
_atom_site_calc_flag
_atom_site_refinement_flags
_atom_site_disorder_assembly
_atom_site_disorder_group
Rh1 Rh 0.01938(5) 0.412147(17) 0.68474(4) 0.0732(4) Uani 1 1 d . . .
N1 N -0.0590(6) 0.37366(18) 0.6432(4) 0.0668(19) Uani 1 1 d . . .
C1 C -0.0104(8) 0.3469(3) 0.6544(5) 0.068(2) Uani 1 1 d . . .
N2 N -0.0663(6) 0.32331(18) 0.6194(4) 0.072(2) Uani 1 1 d . . .
H2N H -0.0486 0.3038 0.6193 0.087 Uiso 1 1 calc R . .
C2 C -0.1578(7) 0.3354(3) 0.5832(5) 0.077(3) Uani 1 1 d . . .
H2 H -0.2145 0.3240 0.5533 0.092 Uiso 1 1 calc R . .
C3 C -0.1530(8) 0.3662(3) 0.5975(5) 0.077(3) Uani 1 1 d . . .
H3 H -0.2059 0.3804 0.5790 0.093 Uiso 1 1 calc R . .
N3 N 0.1249(6) 0.37913(19) 0.7181(4) 0.0683(19) Uani 1 1 d . . .
C4 C 0.0954(8) 0.3494(3) 0.6996(5) 0.072(2) Uani 1 1 d . . .
N4 N 0.1652(7) 0.32836(18) 0.7186(4) 0.072(2) Uani 1 1 d . . .
C5 C 0.2475(7) 0.3460(3) 0.7523(5) 0.078(3) Uani 1 1 d . . .
H5 H 0.3119 0.3379 0.7732 0.094 Uiso 1 1 calc R . .
C6 C 0.2239(8) 0.3767(3) 0.7516(5) 0.074(3) Uani 1 1 d . . .
H6 H 0.2684 0.3934 0.7710 0.089 Uiso 1 1 calc R . .
O1 O 0.1073(5) 0.44992(13) 0.7364(4) 0.0782(17) Uani 1 1 d . . .
O2 O -0.0959(4) 0.44291(14) 0.6446(3) 0.0803(17) Uani 1 1 d . . .
C7 C 0.1287(7) 0.4568(2) 0.8087(7) 0.085(3) Uani 1 1 d DU . .
C8 C 0.1972(10) 0.4839(3) 0.8386(7) 0.130(4) Uani 1 1 d DU . .
H8A H 0.1886 0.4931 0.8857 0.06(4) Uiso 0.546(13) 1 calc PR A 1
H8B H 0.1824 0.5002 0.7973 0.4(2) Uiso 0.546(13) 1 calc PR A 1
H8C H 0.2432 0.4836 0.8102 0.05(5) Uiso 0.454(13) 1 calc PR A 2
H8D H 0.1582 0.5032 0.8226 0.14(11) Uiso 0.454(13) 1 calc PR A 2
C9A C 0.3025(16) 0.4728(6) 0.860(2) 0.195(10) Uani 0.546(13) 1 d PDU A 1
H9A H 0.3214 0.4599 0.9087 0.234 Uiso 0.546(13) 1 calc PR A 1
H9B H 0.3078 0.4599 0.8170 0.234 Uiso 0.546(13) 1 calc PR A 1
C10A C 0.3708(17) 0.5008(8) 0.874(2) 0.264(14) Uani 0.546(13) 1 d PDU A 1
H10A H 0.4367 0.4938 0.8792 0.317 Uiso 0.546(13) 1 calc PR A 1
H10B H 0.3465 0.5155 0.8296 0.317 Uiso 0.546(13) 1 calc PR A 1
C11A C 0.375(3) 0.5166(8) 0.951(2) 0.35(3) Uani 0.546(13) 1 d PDU A 1
H11A H 0.4186 0.5346 0.9612 0.519 Uiso 0.546(13) 1 calc PR A 1
H11B H 0.3988 0.5019 0.9947 0.519 Uiso 0.546(13) 1 calc PR A 1
H11C H 0.3094 0.5236 0.9452 0.519 Uiso 0.546(13) 1 calc PR A 1
C9B C 0.2567(17) 0.4866(6) 0.9255(11) 0.156(9) Uani 0.454(13) 1 d PDU A 2
H9C H 0.2280 0.4735 0.9562 0.188 Uiso 0.454(13) 1 calc PR A 2
H9D H 0.2570 0.5085 0.9428 0.188 Uiso 0.454(13) 1 calc PR A 2
C10B C 0.3613(17) 0.4759(8) 0.940(2) 0.220(13) Uani 0.454(13) 1 d PDU A 2
H10C H 0.3921 0.4900 0.9127 0.264 Uiso 0.454(13) 1 calc PR A 2
H10D H 0.4007 0.4760 0.9970 0.264 Uiso 0.454(13) 1 calc PR A 2
C11B C 0.355(2) 0.4430(8) 0.907(2) 0.222(16) Uani 0.454(13) 1 d PDU A 2
H11D H 0.4013 0.4296 0.9467 0.333 Uiso 0.454(13) 1 calc PR A 2
H11E H 0.3720 0.4434 0.8594 0.333 Uiso 0.454(13) 1 calc PR A 2
H11F H 0.2891 0.4350 0.8935 0.333 Uiso 0.454(13) 1 calc PR A 2
P1 P 0.0568(2) 0.41681(6) 0.56107(15) 0.0841(8) Uani 1 1 d . . .
C12 C 0.1847(8) 0.4238(3) 0.5746(7) 0.099(3) Uani 1 1 d . . .
C13 C 0.2210(13) 0.4159(3) 0.5177(9) 0.161(6) Uani 1 1 d . . .
H13 H 0.1805 0.4056 0.4710 0.193 Uiso 1 1 calc R . .
C14 C 0.3172(16) 0.4228(4) 0.5280(12) 0.213(10) Uani 1 1 d . . .
H14 H 0.3424 0.4169 0.4888 0.256 Uiso 1 1 calc R . .
C15 C 0.3749(14) 0.4379(5) 0.5937(13) 0.204(9) Uani 1 1 d . . .
H15 H 0.4407 0.4423 0.6007 0.245 Uiso 1 1 calc R . .
C16 C 0.3398(10) 0.4469(3) 0.6496(10) 0.152(6) Uani 1 1 d . . .
H16 H 0.3803 0.4581 0.6948 0.182 Uiso 1 1 calc R . .
C17 C 0.2446(10) 0.4399(3) 0.6412(7) 0.106(3) Uani 1 1 d . . .
H17 H 0.2204 0.4460 0.6808 0.128 Uiso 1 1 calc R . .
C18 C -0.0076(11) 0.4455(3) 0.4885(6) 0.097(4) Uani 1 1 d . . .
C19 C -0.1053(13) 0.4483(2) 0.4739(6) 0.107(4) Uani 1 1 d . . .
H19 H -0.1327 0.4359 0.5037 0.129 Uiso 1 1 calc R . .
C20 C -0.1671(11) 0.4688(3) 0.4169(7) 0.126(5) Uani 1 1 d . . .
H20 H -0.2348 0.4701 0.4072 0.152 Uiso 1 1 calc R . .
C21 C -0.1224(18) 0.4870(4) 0.3753(11) 0.162(9) Uani 1 1 d . . .
H21 H -0.1616 0.5003 0.3342 0.194 Uiso 1 1 calc R . .
C22 C -0.0311(19) 0.4861(5) 0.3910(11) 0.178(11) Uani 1 1 d . . .
H22 H -0.0040 0.5002 0.3642 0.214 Uiso 1 1 calc R . .
C23 C 0.0328(12) 0.4652(3) 0.4470(8) 0.138(5) Uani 1 1 d . . .
H23 H 0.1003 0.4646 0.4558 0.165 Uiso 1 1 calc R . .
C24 C 0.0293(8) 0.3808(2) 0.5034(6) 0.079(3) Uani 1 1 d . . .
C25 C -0.0569(8) 0.3767(2) 0.4377(6) 0.081(3) Uani 1 1 d . . .
H25 H -0.1002 0.3937 0.4186 0.098 Uiso 1 1 calc R . .
C26 C -0.0794(9) 0.3486(3) 0.4012(6) 0.097(3) Uani 1 1 d . . .
H26 H -0.1380 0.3463 0.3567 0.116 Uiso 1 1 calc R . .
C27 C -0.0184(10) 0.3231(3) 0.4276(7) 0.093(3) Uani 1 1 d . . .
H27 H -0.0347 0.3035 0.4019 0.111 Uiso 1 1 calc R . .
C28 C 0.0673(9) 0.3269(3) 0.4925(7) 0.086(3) Uani 1 1 d . . .
H28 H 0.1101 0.3098 0.5115 0.103 Uiso 1 1 calc R . .
C29 C 0.0909(8) 0.3554(3) 0.5296(6) 0.088(3) Uani 1 1 d . . .
H29 H 0.1499 0.3576 0.5738 0.106 Uiso 1 1 calc R . .
Rh2 Rh 0.05783(5) 0.178356(17) 0.70979(4) 0.0705(4) Uani 1 1 d . . .
N5 N 0.1292(6) 0.21686(19) 0.7611(5) 0.070(2) Uani 1 1 d . . .
C30 C 0.0999(7) 0.2439(3) 0.7216(6) 0.072(2) Uani 1 1 d . . .
N6 N 0.1558(6) 0.2673(2) 0.7570(5) 0.081(2) Uani 1 1 d . . .
H6N H 0.1502 0.2868 0.7407 0.097 Uiso 1 1 calc R . .
C31 C 0.2251(7) 0.2556(3) 0.8247(6) 0.094(3) Uani 1 1 d . . .
H31 H 0.2752 0.2671 0.8633 0.113 Uiso 1 1 calc R . .
C32 C 0.2082(7) 0.2245(3) 0.8258(6) 0.086(3) Uani 1 1 d . . .
H32 H 0.2456 0.2103 0.8654 0.104 Uiso 1 1 calc R . .
N7 N -0.0141(5) 0.21125(19) 0.6297(4) 0.067(2) Uani 1 1 d . . .
C33 C 0.0172(7) 0.2412(3) 0.6473(6) 0.074(3) Uani 1 1 d . . .
N8 N -0.0303(6) 0.26208(18) 0.5944(5) 0.077(2) Uani 1 1 d . . .
C34 C -0.0975(7) 0.2440(3) 0.5363(5) 0.088(3) Uani 1 1 d . . .
H34 H -0.1440 0.2519 0.4887 0.105 Uiso 1 1 calc R . .
C35 C -0.0873(7) 0.2135(2) 0.5575(5) 0.078(3) Uani 1 1 d . . .
H35 H -0.1244 0.1967 0.5274 0.094 Uiso 1 1 calc R . .
O3 O -0.0249(5) 0.14033(13) 0.6540(3) 0.0729(16) Uani 1 1 d . B .
C36 C -0.1073(8) 0.1347(2) 0.6580(5) 0.080(3) Uani 1 1 d DU . .
C37B C -0.1693(10) 0.1090(3) 0.6105(11) 0.093(4) Uani 0.730(16) 1 d PDU B -1
H37C H -0.2122 0.1176 0.5591 0.111 Uiso 0.730(16) 1 calc PR B -1
H37D H -0.2114 0.1013 0.6383 0.111 Uiso 0.730(16) 1 calc PR B -1
C38B C -0.1141(15) 0.0822(4) 0.5955(13) 0.165(8) Uani 0.730(16) 1 d PDU B -1
H38C H -0.0688 0.0899 0.5706 0.198 Uiso 0.730(16) 1 calc PR B -1
H38D H -0.1604 0.0677 0.5579 0.198 Uiso 0.730(16) 1 calc PR B -1
C39B C -0.0570(18) 0.0647(5) 0.6703(15) 0.229(12) Uani 0.730(16) 1 d PDU B -1
H39C H -0.0052 0.0785 0.7047 0.275 Uiso 0.730(16) 1 calc PR B -1
H39D H -0.1010 0.0597 0.6987 0.275 Uiso 0.730(16) 1 calc PR B -1
C40B C -0.012(2) 0.0355(5) 0.657(2) 0.35(2) Uani 0.730(16) 1 d PDU B -1
H40D H 0.0246 0.0257 0.7076 0.519 Uiso 0.730(16) 1 calc PR B -1
H40E H 0.0327 0.0403 0.6291 0.519 Uiso 0.730(16) 1 calc PR B -1
H40F H -0.0626 0.0213 0.6244 0.519 Uiso 0.730(16) 1 calc PR B -1
C37A C -0.168(2) 0.1108(10) 0.601(3) 0.110(11) Uani 0.270(16) 1 d PDU B -2
H37A H -0.2303 0.1203 0.5683 0.131 Uiso 0.270(16) 1 calc PR B -2
H37B H -0.1817 0.0935 0.6316 0.131 Uiso 0.270(16) 1 calc PR B -2
C38A C -0.119(3) 0.0978(10) 0.5483(18) 0.138(11) Uani 0.270(16) 1 d PDU B -2
H38A H -0.0777 0.1141 0.5376 0.166 Uiso 0.270(16) 1 calc PR B -2
H38B H -0.1689 0.0916 0.4972 0.166 Uiso 0.270(16) 1 calc PR B -2
C39A C -0.056(4) 0.0699(12) 0.586(4) 0.191(14) Uani 0.270(16) 1 d PDU B -2
H39A H -0.0208 0.0740 0.6426 0.230 Uiso 0.270(16) 1 calc PR B -2
H39B H -0.0985 0.0515 0.5812 0.230 Uiso 0.270(16) 1 calc PR B -2
C40A C 0.015(5) 0.0630(19) 0.547(5) 0.31(3) Uani 0.270(16) 1 d PDU B -2
H40A H 0.0562 0.0453 0.5735 0.470 Uiso 0.270(16) 1 calc PR B -2
H40B H 0.0564 0.0813 0.5505 0.470 Uiso 0.270(16) 1 calc PR B -2
H40C H -0.0198 0.0578 0.4911 0.470 Uiso 0.270(16) 1 calc PR B -2
P2 P 0.1651(2) 0.16947(8) 0.63490(15) 0.0939(9) Uani 1 1 d . . .
C41 C 0.2455(8) 0.1355(3) 0.6662(5) 0.096(3) Uani 1 1 d . . .
C42 C 0.2128(10) 0.1097(4) 0.6920(7) 0.113(4) Uani 1 1 d . . .
H42 H 0.1502 0.1101 0.6956 0.135 Uiso 1 1 calc R . .
C43 C 0.2688(13) 0.0828(3) 0.7133(8) 0.133(5) Uani 1 1 d . . .
H43 H 0.2455 0.0648 0.7312 0.160 Uiso 1 1 calc R . .
C44 C 0.3608(15) 0.0833(5) 0.7073(9) 0.164(7) Uani 1 1 d . . .
H44 H 0.4010 0.0653 0.7224 0.196 Uiso 1 1 calc R . .
C45 C 0.3939(12) 0.1085(6) 0.6809(8) 0.186(9) Uani 1 1 d . . .
H45 H 0.4565 0.1081 0.6771 0.224 Uiso 1 1 calc R . .
C46 C 0.3377(10) 0.1346(4) 0.6594(6) 0.143(5) Uani 1 1 d . . .
H46 H 0.3607 0.1523 0.6397 0.172 Uiso 1 1 calc R . .
C47 C 0.1132(9) 0.1624(4) 0.5296(6) 0.126(5) Uani 1 1 d . . .
C48 C 0.0150(11) 0.1493(3) 0.4965(7) 0.125(4) Uani 1 1 d . . .
H48 H -0.0203 0.1461 0.5303 0.150 Uiso 1 1 calc R . .
C49 C -0.0291(10) 0.1412(4) 0.4156(7) 0.168(7) Uani 1 1 d . . .
H49 H -0.0919 0.1320 0.3948 0.202 Uiso 1 1 calc R . .
C50 C 0.0259(13) 0.1476(6) 0.3673(7) 0.240(12) Uani 1 1 d . . .
H50 H -0.0030 0.1456 0.3115 0.288 Uiso 1 1 calc R . .
C51 C 0.1170(12) 0.1563(4) 0.4008(8) 0.157(6) Uani 1 1 d . . .
H51 H 0.1549 0.1582 0.3685 0.189 Uiso 1 1 calc R . .
C52 C 0.1609(9) 0.1628(3) 0.4804(7) 0.129(5) Uani 1 1 d . . .
H52 H 0.2282 0.1678 0.5007 0.155 Uiso 1 1 calc R . .
C53 C 0.2432(11) 0.2031(3) 0.6462(9) 0.127(5) Uani 1 1 d . . .
C54 C 0.3293(13) 0.2051(5) 0.7122(11) 0.196(8) Uani 1 1 d . . .
H54 H 0.3498 0.1882 0.7481 0.236 Uiso 1 1 calc R . .
C55 C 0.3855(15) 0.2325(7) 0.7250(13) 0.266(13) Uani 1 1 d . . .
H55 H 0.4447 0.2352 0.7688 0.320 Uiso 1 1 calc R . .
C56 C 0.346(2) 0.2557(5) 0.6669(16) 0.198(8) Uani 1 1 d . . .
H56 H 0.3821 0.2745 0.6750 0.237 Uiso 1 1 calc R . .
C57 C 0.2666(14) 0.2549(5) 0.6033(12) 0.163(7) Uani 1 1 d . . .
H57 H 0.2465 0.2718 0.5671 0.195 Uiso 1 1 calc R . .
C58 C 0.2132(14) 0.2267(5) 0.5932(12) 0.181(8) Uani 1 1 d . . .
H58 H 0.1550 0.2243 0.5484 0.217 Uiso 1 1 calc R . .
O4 O 0.1430(4) 0.14974(14) 0.7988(3) 0.0747(16) Uani 1 1 d . . .

loop_
_atom_site_aniso_label
_atom_site_aniso_U_11
_atom_site_aniso_U_22
_atom_site_aniso_U_33
_atom_site_aniso_U_23
_atom_site_aniso_U_13
_atom_site_aniso_U_12
Rh1 0.0854(6) 0.0840(6) 0.0476(5) -0.0002(4) 0.0209(4) -0.0042(4)
N1 0.077(6) 0.076(6) 0.047(4) -0.009(4) 0.022(4) -0.016(5)
C1 0.090(9) 0.071(8) 0.048(6) -0.011(6) 0.032(6) -0.010(8)
N2 0.085(6) 0.078(6) 0.053(5) -0.012(5) 0.024(5) -0.005(6)
C2 0.066(8) 0.104(9) 0.050(6) -0.005(6) 0.011(5) -0.014(6)
C3 0.094(9) 0.077(8) 0.058(6) -0.009(5) 0.024(6) -0.012(6)
N3 0.071(6) 0.081(6) 0.051(4) 0.005(4) 0.020(4) 0.008(5)
C4 0.089(9) 0.084(8) 0.048(6) -0.007(6) 0.032(6) -0.011(8)
N4 0.073(6) 0.083(6) 0.057(5) -0.004(4) 0.021(4) 0.003(6)
C5 0.067(7) 0.101(9) 0.064(6) -0.001(6) 0.020(5) 0.002(7)
C6 0.079(8) 0.085(8) 0.060(6) -0.003(5) 0.028(6) 0.001(6)
O1 0.103(5) 0.075(4) 0.053(4) -0.005(3) 0.024(3) -0.020(3)
O2 0.095(5) 0.087(4) 0.053(4) 0.009(3) 0.020(3) 0.014(4)
C7 0.099(7) 0.082(7) 0.067(8) -0.008(6) 0.023(6) -0.004(5)
C8 0.178(10) 0.118(10) 0.068(7) -0.026(7) 0.017(8) -0.044(9)
C9A 0.148(10) 0.22(2) 0.179(19) -0.054(16) 0.014(16) -0.076(12)
C10A 0.204(16) 0.25(3) 0.26(3) 0.00(2) -0.02(2) -0.106(18)
C11A 0.33(5) 0.25(4) 0.32(4) -0.10(3) -0.05(4) -0.10(4)
C9B 0.177(17) 0.168(19) 0.083(11) -0.004(14) -0.002(14) -0.064(15)
C10B 0.201(17) 0.22(2) 0.18(2) 0.00(2) -0.010(16) 0.00(2)
C11B 0.19(3) 0.22(3) 0.20(4) -0.02(3) 0.01(3) -0.03(2)
P1 0.106(2) 0.0908(19) 0.0571(16) -0.0047(14) 0.0314(15) -0.0184(15)
C12 0.110(8) 0.116(8) 0.084(8) -0.021(7) 0.050(8) -0.030(7)
C13 0.199(16) 0.196(15) 0.144(12) -0.063(11) 0.131(13) -0.085(12)
C14 0.23(2) 0.25(2) 0.24(2) -0.136(18) 0.182(19) -0.135(17)
C15 0.186(17) 0.25(2) 0.26(2) -0.093(18) 0.174(19) -0.097(16)
C16 0.111(11) 0.178(13) 0.194(15) -0.045(11) 0.088(11) -0.055(10)
C17 0.134(11) 0.103(8) 0.094(9) -0.010(7) 0.056(8) -0.018(8)
C18 0.122(10) 0.100(9) 0.059(7) -0.019(6) 0.023(7) -0.020(8)
C19 0.209(15) 0.061(7) 0.041(6) -0.003(6) 0.032(8) -0.007(8)
C20 0.232(15) 0.081(8) 0.060(7) 0.006(7) 0.046(10) 0.020(10)
C21 0.31(3) 0.076(10) 0.062(11) -0.006(8) 0.021(16) -0.015(16)
C22 0.35(3) 0.092(12) 0.052(11) -0.010(9) 0.030(17) -0.084(19)
C23 0.233(16) 0.116(10) 0.073(8) -0.015(8) 0.066(11) -0.080(12)
C24 0.098(8) 0.084(8) 0.065(7) 0.000(6) 0.042(7) -0.007(7)
C25 0.109(8) 0.073(8) 0.058(6) -0.010(5) 0.024(7) -0.012(6)
C26 0.130(9) 0.084(8) 0.073(7) -0.001(7) 0.031(7) 0.003(8)
C27 0.129(10) 0.091(9) 0.072(8) -0.017(7) 0.053(8) -0.022(8)
C28 0.110(9) 0.088(9) 0.074(8) -0.001(6) 0.052(8) 0.007(6)
C29 0.100(8) 0.116(9) 0.064(6) -0.006(8) 0.047(6) -0.006(8)
Rh2 0.0684(5) 0.0939(6) 0.0482(5) 0.0059(4) 0.0201(4) 0.0041(4)
N5 0.071(5) 0.080(6) 0.055(5) -0.007(5) 0.016(4) -0.028(5)
C30 0.078(7) 0.087(8) 0.053(7) 0.006(7) 0.026(6) -0.014(7)
N6 0.082(6) 0.092(6) 0.059(6) 0.003(5) 0.014(5) -0.022(5)
C31 0.086(7) 0.119(10) 0.053(7) 0.011(6) -0.005(6) -0.028(7)
C32 0.077(7) 0.099(9) 0.069(8) 0.012(6) 0.010(7) -0.026(6)
N7 0.060(4) 0.100(7) 0.033(5) 0.016(4) 0.008(4) 0.018(4)
C33 0.091(8) 0.073(8) 0.064(8) -0.003(7) 0.035(7) -0.014(7)
N8 0.090(6) 0.083(6) 0.045(5) 0.005(5) 0.011(4) -0.001(5)
C34 0.106(8) 0.095(8) 0.044(6) 0.012(6) 0.005(6) 0.011(7)
C35 0.095(7) 0.080(8) 0.051(7) 0.010(5) 0.016(6) 0.004(6)
O3 0.078(4) 0.083(4) 0.054(4) -0.010(3) 0.020(3) 0.000(3)
C36 0.085(7) 0.095(7) 0.048(6) -0.004(5) 0.010(5) -0.003(6)
C37B 0.097(10) 0.114(10) 0.067(9) -0.032(8) 0.030(7) -0.021(7)
C38B 0.150(14) 0.128(12) 0.204(17) -0.055(11) 0.047(13) -0.004(10)
C39B 0.171(18) 0.160(16) 0.30(2) 0.016(17) 0.020(18) 0.021(13)
C40B 0.34(4) 0.107(18) 0.53(5) 0.01(2) 0.08(3) 0.026(17)
C37A 0.102(19) 0.100(17) 0.105(19) -0.035(15) 0.011(15) 0.001(14)
C38A 0.132(19) 0.13(2) 0.13(2) -0.059(15) 0.019(17) 0.016(17)
C39A 0.16(2) 0.16(2) 0.23(3) -0.05(2) 0.04(2) 0.052(17)
C40A 0.23(5) 0.35(6) 0.37(6) -0.13(5) 0.11(4) 0.10(4)
P2 0.0810(18) 0.144(3) 0.0607(17) 0.0194(16) 0.0302(15) 0.0216(18)
C41 0.074(8) 0.163(12) 0.048(6) 0.008(7) 0.017(5) 0.032(7)
C42 0.124(10) 0.135(11) 0.079(8) 0.000(8) 0.038(7) 0.010(10)
C43 0.152(13) 0.132(12) 0.110(10) -0.004(8) 0.042(10) 0.050(11)
C44 0.188(19) 0.215(19) 0.085(11) 0.016(11) 0.046(11) 0.110(16)
C45 0.147(14) 0.34(3) 0.085(10) 0.081(14) 0.053(9) 0.147(18)
C46 0.112(10) 0.252(17) 0.077(8) 0.064(9) 0.047(7) 0.075(11)
C47 0.077(8) 0.242(15) 0.059(7) 0.019(8) 0.023(7) 0.049(9)
C48 0.140(12) 0.160(11) 0.084(10) 0.023(8) 0.050(8) 0.053(9)
C49 0.138(11) 0.30(2) 0.050(8) -0.035(9) 0.013(8) 0.048(12)
C50 0.131(13) 0.54(4) 0.040(8) 0.007(13) 0.025(10) 0.124(19)
C51 0.122(12) 0.297(19) 0.058(10) 0.014(10) 0.038(8) 0.041(12)
C52 0.093(8) 0.230(14) 0.071(9) 0.015(8) 0.036(8) 0.042(9)
C53 0.134(12) 0.161(13) 0.115(10) 0.059(10) 0.079(10) 0.034(10)
C54 0.130(13) 0.31(3) 0.154(15) 0.041(15) 0.057(13) -0.090(15)
C55 0.189(19) 0.38(3) 0.183(19) 0.09(2) 0.017(15) -0.14(2)
C56 0.23(2) 0.198(18) 0.21(2) 0.082(18) 0.13(2) -0.004(18)
C57 0.123(13) 0.24(2) 0.156(16) 0.054(15) 0.084(12) 0.037(15)
C58 0.213(19) 0.181(16) 0.24(2) 0.048(17) 0.194(19) 0.044(16)
O4 0.068(4) 0.097(4) 0.056(4) 0.019(3) 0.019(3) 0.011(3)

loop_
_atom_type_symbol
_atom_type_description
_atom_type_scat_dispersion_real
_atom_type_scat_dispersion_imag
_atom_type_scat_source
C C 0.0074 0.0035 'International Tables Vol C Tables 4.2.6.8 and 6.1.1.4'
H H 0.0000 0.0000 'International Tables Vol C Tables 4.2.6.8 and 6.1.1.4'
N N 0.0136 0.0070 'International Tables Vol C Tables 4.2.6.8 and 6.1.1.4'
O O 0.0227 0.0128 'International Tables Vol C Tables 4.2.6.8 and 6.1.1.4'
P P 0.1747 0.1875 'International Tables Vol C Tables 4.2.6.8 and 6.1.1.4'
Rh Rh -0.4229 1.6972 'International Tables Vol C Tables 4.2.6.8 and 6.1.1.4'

loop_
_geom_angle_atom_site_label_1
_geom_angle_atom_site_label_2
_geom_angle_atom_site_label_3
_geom_angle
_geom_angle_site_symmetry_1
_geom_angle_site_symmetry_3
N1 Rh1 N3 79.1(4) . .
N1 Rh1 O2 96.1(3) . .
N3 Rh1 O2 175.1(3) . .
N1 Rh1 O1 175.1(3) . .
N3 Rh1 O1 97.3(3) . .
O2 Rh1 O1 87.6(2) . .
N1 Rh1 P1 90.76(19) . .
N3 Rh1 P1 85.91(19) . .
O2 Rh1 P1 93.08(19) . .
O1 Rh1 P1 92.17(18) . .
N1 Rh1 Rh1 93.15(18) . 2_556
N3 Rh1 Rh1 97.19(18) . 2_556
O2 Rh1 Rh1 84.12(18) . 2_556
O1 Rh1 Rh1 84.10(17) . 2_556
P1 Rh1 Rh1 175.41(6) . 2_556
C1 N1 C3 105.1(8) . .
C1 N1 Rh1 116.8(7) . .
C3 N1 Rh1 137.7(8) . .
N2 C1 N1 112.6(9) . .
N2 C1 C4 132.3(11) . .
N1 C1 C4 115.1(10) . .
C1 N2 C2 106.0(8) . .
C1 N2 H2N 127.0 . .
C2 N2 H2N 127.0 . .
C3 C2 N2 107.9(9) . .
C3 C2 H2 126.1 . .
N2 C2 H2 126.1 . .
C2 C3 N1 108.5(9) . .
C2 C3 H3 125.8 . .
N1 C3 H3 125.8 . .
C4 N3 C6 103.4(8) . .
C4 N3 Rh1 116.4(7) . .
C6 N3 Rh1 140.0(8) . .
N4 C4 N3 115.6(9) . .
N4 C4 C1 131.5(11) . .
N3 C4 C1 112.6(10) . .
C4 N4 C5 102.7(8) . .
C6 C5 N4 110.3(9) . .
C6 C5 H5 124.8 . .
N4 C5 H5 124.8 . .
C5 C6 N3 107.9(8) . .
C5 C6 H6 126.1 . .
N3 C6 H6 126.1 . .
C7 O1 Rh1 121.9(6) . .
C7 O2 Rh1 122.0(6) 2_556 .
O2 C7 O1 124.9(9) 2_556 .
O2 C7 C8 119.3(10) 2_556 .
O1 C7 C8 115.7(10) . .
C9B C8 C7 119.7(16) . .
C9B C8 C9A 66.7(14) . .
C7 C8 C9A 109.6(13) . .
C9B C8 H8A 43.4 . .
C7 C8 H8A 109.7 . .
C9A C8 H8A 109.7 . .
C9B C8 H8B 128.6 . .
C7 C8 H8B 109.7 . .
C9A C8 H8B 109.7 . .
H8A C8 H8B 108.2 . .
C9B C8 H8C 107.4 . .
C7 C8 H8C 107.4 . .
C9A C8 H8C 46.3 . .
H8A C8 H8C 141.5 . .
H8B C8 H8C 67.5 . .
C9B C8 H8D 107.4 . .
C7 C8 H8D 107.4 . .
C9A C8 H8D 139.6 . .
H8A C8 H8D 71.2 . .
H8B C8 H8D 40.7 . .
H8C C8 H8D 106.9 . .
C10A C9A C8 110.2(17) . .
C10A C9A H9A 109.6 . .
C8 C9A H9A 109.6 . .
C10A C9A H9B 109.6 . .
C8 C9A H9B 109.6 . .
H9A C9A H9B 108.1 . .
C11A C10A C9A 107.9(17) . .
C11A C10A H10A 110.1 . .
C9A C10A H10A 110.1 . .
C11A C10A H10B 110.1 . .
C9A C10A H10B 110.1 . .
H10A C10A H10B 108.4 . .
C10A C11A H11A 109.5 . .
C10A C11A H11B 109.5 . .
H11A C11A H11B 109.5 . .
C10A C11A H11C 109.5 . .
H11A C11A H11C 109.5 . .
H11B C11A H11C 109.5 . .
C8 C9B C10B 108.7(16) . .
C8 C9B H9C 110.0 . .
C10B C9B H9C 110.0 . .
C8 C9B H9D 110.0 . .
C10B C9B H9D 110.0 . .
H9C C9B H9D 108.3 . .
C11B C10B C9B 107.5(17) . .
C11B C10B H10C 110.2 . .
C9B C10B H10C 110.2 . .
C11B C10B H10D 110.2 . .
C9B C10B H10D 110.2 . .
H10C C10B H10D 108.5 . .
C10B C11B H11D 109.5 . .
C10B C11B H11E 109.5 . .
H11D C11B H11E 109.5 . .
C10B C11B H11F 109.5 . .
H11D C11B H11F 109.5 . .
H11E C11B H11F 109.5 . .
C18 P1 C24 102.1(5) . .
C18 P1 C12 103.3(6) . .
C24 P1 C12 102.6(5) . .
C18 P1 Rh1 118.7(4) . .
C24 P1 Rh1 111.7(3) . .
C12 P1 Rh1 116.3(4) . .
C13 C12 C17 118.6(11) . .
C13 C12 P1 121.6(11) . .
C17 C12 P1 119.6(9) . .
C12 C13 C14 120.3(14) . .
C12 C13 H13 119.9 . .
C14 C13 H13 119.9 . .
C15 C14 C13 120.3(14) . .
C15 C14 H14 119.8 . .
C13 C14 H14 119.8 . .
C16 C15 C14 120.6(15) . .
C16 C15 H15 119.7 . .
C14 C15 H15 119.7 . .
C15 C16 C17 120.1(14) . .
C15 C16 H16 119.9 . .
C17 C16 H16 119.9 . .
C16 C17 C12 120.0(11) . .
C16 C17 H17 120.0 . .
C12 C17 H17 120.0 . .
C19 C18 C23 117.6(12) . .
C19 C18 P1 116.1(10) . .
C23 C18 P1 126.3(13) . .
C18 C19 C20 123.4(12) . .
C18 C19 H19 118.3 . .
C20 C19 H19 118.3 . .
C21 C20 C19 115.9(15) . .
C21 C20 H20 122.1 . .
C19 C20 H20 122.1 . .
C22 C21 C20 122(2) . .
C22 C21 H21 119.1 . .
C20 C21 H21 119.1 . .
C21 C22 C23 123(2) . .
C21 C22 H22 118.3 . .
C23 C22 H22 118.3 . .
C18 C23 C22 117.7(16) . .
C18 C23 H23 121.2 . .
C22 C23 H23 121.2 . .
C29 C24 C25 117.9(9) . .
C29 C24 P1 119.2(9) . .
C25 C24 P1 122.6(9) . .
C26 C25 C24 120.8(10) . .
C26 C25 H25 119.6 . .
C24 C25 H25 119.6 . .
C25 C26 C27 121.3(10) . .
C25 C26 H26 119.3 . .
C27 C26 H26 119.3 . .
C26 C27 C28 118.3(10) . .
C26 C27 H27 120.8 . .
C28 C27 H27 120.8 . .
C29 C28 C27 120.7(10) . .
C29 C28 H28 119.6 . .
C27 C28 H28 119.6 . .
C28 C29 C24 120.9(10) . .
C28 C29 H29 119.6 . .
C24 C29 H29 119.6 . .
N5 Rh2 N7 78.9(4) . .
N5 Rh2 O4 93.5(3) . .
N7 Rh2 O4 172.3(3) . .
N5 Rh2 O3 176.0(3) . .
N7 Rh2 O3 97.9(3) . .
O4 Rh2 O3 89.8(2) . .
N5 Rh2 P2 92.9(2) . .
N7 Rh2 P2 89.16(19) . .
O4 Rh2 P2 90.57(18) . .
O3 Rh2 P2 89.46(19) . .
N5 Rh2 Rh2 94.58(19) . 2_556
N7 Rh2 Rh2 97.08(18) . 2_556
O4 Rh2 Rh2 84.09(17) . 2_556
O3 Rh2 Rh2 83.40(17) . 2_556
P2 Rh2 Rh2 171.09(8) . 2_556
C30 N5 C32 105.1(8) . .
C30 N5 Rh2 116.8(7) . .
C32 N5 Rh2 137.9(8) . .
N6 C30 N5 112.1(8) . .
N6 C30 C33 133.0(10) . .
N5 C30 C33 114.8(10) . .
C30 N6 C31 106.8(8) . .
C30 N6 H6N 126.6 . .
C31 N6 H6N 126.6 . .
C32 C31 N6 107.0(9) . .
C32 C31 H31 126.5 . .
N6 C31 H31 126.5 . .
N5 C32 C31 109.1(9) . .
N5 C32 H32 125.5 . .
C31 C32 H32 125.5 . .
C33 N7 C35 103.9(8) . .
C33 N7 Rh2 116.4(7) . .
C35 N7 Rh2 139.6(8) . .
N8 C33 N7 115.3(8) . .
N8 C33 C30 131.7(10) . .
N7 C33 C30 113.0(10) . .
C33 N8 C34 102.6(8) . .
C35 C34 N8 110.4(8) . .
C35 C34 H34 124.8 . .
N8 C34 H34 124.8 . .
C34 C35 N7 107.8(9) . .
C34 C35 H35 126.1 . .
N7 C35 H35 126.1 . .
C36 O3 Rh2 122.0(6) . .
O3 C36 O4 124.0(8) . 2_556
O3 C36 C37B 120.5(10) . .
O4 C36 C37B 115.5(11) 2_556 .
O3 C36 C37A 115.7(16) . .
O4 C36 C37A 120.0(16) 2_556 .
C37B C36 C37A 7(3) . .
C36 C37B C38B 114.7(11) . .
C36 C37B H37C 108.6 . .
C38B C37B H37C 108.6 . .
C36 C37B H37D 108.6 . .
C38B C37B H37D 108.6 . .
H37C C37B H37D 107.6 . .
C37B C38B C39B 112.4(14) . .
C37B C38B H38C 109.1 . .
C39B C38B H38C 109.1 . .
C37B C38B H38D 109.1 . .
C39B C38B H38D 109.1 . .
H38C C38B H38D 107.8 . .
C40B C39B C38B 114.1(18) . .
C40B C39B H39C 108.7 . .
C38B C39B H39C 108.7 . .
C40B C39B H39D 108.7 . .
C38B C39B H39D 108.7 . .
H39C C39B H39D 107.6 . .
C39B C40B H40D 109.5 . .
C39B C40B H40E 109.5 . .
H40D C40B H40E 109.5 . .
C39B C40B H40F 109.5 . .
H40D C40B H40F 109.5 . .
H40E C40B H40F 109.5 . .
C36 C37A C38A 113.2(19) . .
C36 C37A H37A 108.9 . .
C38A C37A H37A 108.9 . .
C36 C37A H37B 108.9 . .
C38A C37A H37B 108.9 . .
H37A C37A H37B 107.8 . .
C37A C38A C39A 111(2) . .
C37A C38A H38A 109.4 . .
C39A C38A H38A 109.4 . .
C37A C38A H38B 109.4 . .
C39A C38A H38B 109.4 . .
H38A C38A H38B 108.0 . .
C40A C39A C38A 111(2) . .
C40A C39A H39A 109.4 . .
C38A C39A H39A 109.4 . .
C40A C39A H39B 109.4 . .
C38A C39A H39B 109.4 . .
H39A C39A H39B 108.0 . .
C39A C40A H40A 109.5 . .
C39A C40A H40B 109.5 . .
H40A C40A H40B 109.5 . .
C39A C40A H40C 109.5 . .
H40A C40A H40C 109.5 . .
H40B C40A H40C 109.5 . .
C47 P2 C53 105.1(7) . .
C47 P2 C41 99.9(5) . .
C53 P2 C41 106.6(7) . .
C47 P2 Rh2 120.0(4) . .
C53 P2 Rh2 108.9(4) . .
C41 P2 Rh2 115.1(4) . .
C42 C41 C46 118.9(12) . .
C42 C41 P2 119.0(10) . .
C46 C41 P2 122.0(12) . .
C41 C42 C43 121.7(13) . .
C41 C42 H42 119.2 . .
C43 C42 H42 119.2 . .
C42 C43 C44 117.4(15) . .
C42 C43 H43 121.3 . .
C44 C43 H43 121.3 . .
C45 C44 C43 121.8(16) . .
C45 C44 H44 119.1 . .
C43 C44 H44 119.1 . .
C44 C45 C46 120.1(16) . .
C44 C45 H45 119.9 . .
C46 C45 H45 119.9 . .
C45 C46 C41 120.1(14) . .
C45 C46 H46 119.9 . .
C41 C46 H46 119.9 . .
C52 C47 C48 114.5(11) . .
C52 C47 P2 126.0(11) . .
C48 C47 P2 118.4(9) . .
C49 C48 C47 122.3(12) . .
C49 C48 H48 118.9 . .
C47 C48 H48 118.9 . .
C48 C49 C50 116.2(14) . .
C48 C49 H49 121.9 . .
C50 C49 H49 121.9 . .
C51 C50 C49 119.2(12) . .
C51 C50 H50 120.4 . .
C49 C50 H50 120.4 . .
C50 C51 C52 123.6(13) . .
C50 C51 H51 118.2 . .
C52 C51 H51 118.2 . .
C47 C52 C51 122.9(12) . .
C47 C52 H52 118.5 . .
C51 C52 H52 118.5 . .
C58 C53 C54 121.6(18) . .
C58 C53 P2 119.0(16) . .
C54 C53 P2 119.3(12) . .
C53 C54 C55 119.4(18) . .
C53 C54 H54 120.3 . .
C55 C54 H54 120.3 . .
C54 C55 C56 114.0(18) . .
C54 C55 H55 123.0 . .
C56 C55 H55 123.0 . .
C57 C56 C55 129(2) . .
C57 C56 H56 115.3 . .
C55 C56 H56 115.3 . .
C56 C57 C58 114(2) . .
C56 C57 H57 122.9 . .
C58 C57 H57 122.9 . .
C53 C58 C57 122(2) . .
C53 C58 H58 119.2 . .
C57 C58 H58 119.2 . .
C36 O4 Rh2 121.2(6) 2_556 .

loop_
_geom_bond_atom_site_label_1
_geom_bond_atom_site_label_2
_geom_bond_distance
_geom_bond_site_symmetry_2
Rh1 N1 2.001(7) .
Rh1 N3 2.028(7) .
Rh1 O2 2.066(6) .
Rh1 O1 2.076(6) .
Rh1 P1 2.508(3) .
Rh1 Rh1 2.6328(13) 2_556
N1 C1 1.330(10) .
N1 C3 1.369(11) .
C1 N2 1.315(10) .
C1 C4 1.480(14) .
N2 C2 1.369(11) .
N2 H2N 0.8800 .
C2 C3 1.346(12) .
C2 H2 0.9500 .
C3 H3 0.9500 .
N3 C4 1.353(11) .
N3 C6 1.367(11) .
C4 N4 1.317(11) .
N4 C5 1.372(11) .
C5 C6 1.363(12) .
C5 H5 0.9500 .
C6 H6 0.9500 .
O1 C7 1.268(11) .
O2 C7 1.267(11) 2_556
C7 O2 1.267(11) 2_556
C7 C8 1.510(12) .
C8 C9B 1.505(16) .
C8 C9A 1.531(17) .
C8 H8A 0.9900 .
C8 H8B 0.9900 .
C8 H8C 0.9900 .
C8 H8D 0.9900 .
C9A C10A 1.528(18) .
C9A H9A 0.9900 .
C9A H9B 0.9900 .
C10A C11A 1.525(19) .
C10A H10A 0.9900 .
C10A H10B 0.9900 .
C11A H11A 0.9800 .
C11A H11B 0.9800 .
C11A H11C 0.9800 .
C9B C10B 1.539(18) .
C9B H9C 0.9900 .
C9B H9D 0.9900 .
C10B C11B 1.522(18) .
C10B H10C 0.9900 .
C10B H10D 0.9900 .
C11B H11D 0.9800 .
C11B H11E 0.9800 .
C11B H11F 0.9800 .
P1 C18 1.802(12) .
P1 C24 1.827(10) .
P1 C12 1.835(11) .
C12 C13 1.368(15) .
C12 C17 1.395(14) .
C13 C14 1.39(2) .
C13 H13 0.9500 .
C14 C15 1.35(2) .
C14 H14 0.9500 .
C15 C16 1.353(19) .
C15 H15 0.9500 .
C16 C17 1.389(15) .
C16 H16 0.9500 .
C17 H17 0.9500 .
C18 C19 1.372(15) .
C18 C23 1.402(15) .
C19 C20 1.409(15) .
C19 H19 0.9500 .
C20 C21 1.41(2) .
C20 H20 0.9500 .
C21 C22 1.27(3) .
C21 H21 0.9500 .
C22 C23 1.43(2) .
C22 H22 0.9500 .
C23 H23 0.9500 .
C24 C29 1.390(13) .
C24 C25 1.404(12) .
C25 C26 1.360(12) .
C25 H25 0.9500 .
C26 C27 1.388(13) .
C26 H26 0.9500 .
C27 C28 1.390(14) .
C27 H27 0.9500 .
C28 C29 1.378(13) .
C28 H28 0.9500 .
C29 H29 0.9500 .
Rh2 N5 1.999(7) .
Rh2 N7 2.029(6) .
Rh2 O4 2.056(5) .
Rh2 O3 2.070(6) .
Rh2 P2 2.463(3) .
Rh2 Rh2 2.6180(13) 2_556
N5 C30 1.352(11) .
N5 C32 1.360(11) .
C30 N6 1.311(11) .
C30 C33 1.458(14) .
N6 C31 1.376(11) .
N6 H6N 0.8800 .
C31 C32 1.362(12) .
C31 H31 0.9500 .
C32 H32 0.9500 .
N7 C33 1.364(10) .
N7 C35 1.366(11) .
C33 N8 1.315(11) .
N8 C34 1.390(11) .
C34 C35 1.362(12) .
C34 H34 0.9500 .
C35 H35 0.9500 .
O3 C36 1.267(11) .
C36 O4 1.269(11) 2_556
C36 C37B 1.490(12) .
C36 C37A 1.496(18) .
C37B C38B 1.492(14) .
C37B H37C 0.9900 .
C37B H37D 0.9900 .
C38B C39B 1.511(17) .
C38B H38C 0.9900 .
C38B H38D 0.9900 .
C39B C40B 1.483(17) .
C39B H39C 0.9900 .
C39B H39D 0.9900 .
C40B H40D 0.9800 .
C40B H40E 0.9800 .
C40B H40F 0.9800 .
C37A C38A 1.503(19) .
C37A H37A 0.9900 .
C37A H37B 0.9900 .
C38A C39A 1.514(19) .
C38A H38A 0.9900 .
C38A H38B 0.9900 .
C39A C40A 1.499(19) .
C39A H39A 0.9900 .
C39A H39B 0.9900 .
C40A H40A 0.9800 .
C40A H40B 0.9800 .
C40A H40C 0.9800 .
P2 C47 1.808(12) .
P2 C53 1.812(16) .
P2 C41 1.834(11) .
C41 C42 1.358(15) .
C41 C46 1.410(15) .
C42 C43 1.391(16) .
C42 H42 0.9500 .
C43 C44 1.40(2) .
C43 H43 0.9500 .
C44 C45 1.35(2) .
C44 H44 0.9500 .
C45 C46 1.366(19) .
C45 H45 0.9500 .
C46 H46 0.9500 .
C47 C52 1.323(14) .
C47 C48 1.464(17) .
C48 C49 1.417(16) .
C48 H48 0.9500 .
C49 C50 1.42(2) .
C49 H49 0.9500 .
C50 C51 1.31(2) .
C50 H50 0.9500 .
C51 C52 1.381(16) .
C51 H51 0.9500 .
C52 H52 0.9500 .
C53 C58 1.355(19) .
C53 C54 1.396(19) .
C54 C55 1.41(2) .
C54 H54 0.9500 .
C55 C56 1.41(2) .
C55 H55 0.9500 .
C56 C57 1.31(2) .
C56 H56 0.9500 .
C57 C58 1.42(2) .
C57 H57 0.9500 .
C58 H58 0.9500 .
O4 C36 1.269(11) 2_556

loop_
_geom_hbond_atom_site_label_D
_geom_hbond_atom_site_label_H
_geom_hbond_atom_site_label_A
_geom_hbond_distance_DH
_geom_hbond_distance_HA
_geom_hbond_distance_DA
_geom_hbond_angle_DHA
N2 H2N N8 0.88 1.89 2.754(11) 166.7
N6 H6N N4 0.88 1.86 2.730(11) 168.3

loop_
_geom_torsion_atom_site_label_1
_geom_torsion_atom_site_label_2
_geom_torsion_atom_site_label_3
_geom_torsion_atom_site_label_4
_geom_torsion
_geom_torsion_site_symmetry_1
_geom_torsion_site_symmetry_4
N3 Rh1 N1 C1 -0.9(6) . .
O2 Rh1 N1 C1 177.9(6) . .
O1 Rh1 N1 C1 -42(4) . .
P1 Rh1 N1 C1 84.8(6) . .
Rh1 Rh1 N1 C1 -97.7(6) 2_556 .
N3 Rh1 N1 C3 -173.2(9) . .
O2 Rh1 N1 C3 5.7(8) . .
O1 Rh1 N1 C3 146(3) . .
P1 Rh1 N1 C3 -87.5(8) . .
Rh1 Rh1 N1 C3 90.1(8) 2_556 .
C3 N1 C1 N2 0.0(9) . .
Rh1 N1 C1 N2 -174.6(5) . .
C3 N1 C1 C4 177.2(7) . .
Rh1 N1 C1 C4 2.6(9) . .
N1 C1 N2 C2 -0.3(9) . .
C4 C1 N2 C2 -176.8(8) . .
C1 N2 C2 C3 0.5(9) . .
N2 C2 C3 N1 -0.5(10) . .
C1 N1 C3 C2 0.3(9) . .
Rh1 N1 C3 C2 173.1(6) . .
N1 Rh1 N3 C4 -1.0(5) . .
O2 Rh1 N3 C4 -14(3) . .
O1 Rh1 N3 C4 175.7(6) . .
P1 Rh1 N3 C4 -92.6(6) . .
Rh1 Rh1 N3 C4 90.8(5) 2_556 .
N1 Rh1 N3 C6 173.7(9) . .
O2 Rh1 N3 C6 160(3) . .
O1 Rh1 N3 C6 -9.6(9) . .
P1 Rh1 N3 C6 82.1(8) . .
Rh1 Rh1 N3 C6 -94.5(8) 2_556 .
C6 N3 C4 N4 0.6(9) . .
Rh1 N3 C4 N4 177.1(6) . .
C6 N3 C4 C1 -173.9(7) . .
Rh1 N3 C4 C1 2.6(9) . .
N2 C1 C4 N4 -0.3(16) . .
N1 C1 C4 N4 -176.8(8) . .
N2 C1 C4 N3 173.1(8) . .
N1 C1 C4 N3 -3.3(10) . .
N3 C4 N4 C5 -0.1(10) . .
C1 C4 N4 C5 173.2(9) . .
C4 N4 C5 C6 -0.5(9) . .
N4 C5 C6 N3 0.9(10) . .
C4 N3 C6 C5 -0.9(9) . .
Rh1 N3 C6 C5 -176.0(6) . .
N1 Rh1 O1 C7 -43(4) . .
N3 Rh1 O1 C7 -83.9(7) . .
O2 Rh1 O1 C7 97.0(7) . .
P1 Rh1 O1 C7 -170.0(7) . .
Rh1 Rh1 O1 C7 12.6(7) 2_556 .
N1 Rh1 O2 C7 109.0(7) . 2_556
N3 Rh1 O2 C7 122(3) . 2_556
O1 Rh1 O2 C7 -67.8(7) . 2_556
P1 Rh1 O2 C7 -159.9(7) . 2_556
Rh1 Rh1 O2 C7 16.5(7) 2_556 2_556
Rh1 O1 C7 O2 -4.0(14) . 2_556
Rh1 O1 C7 C8 177.1(8) . .
O2 C7 C8 C9B 24(2) 2_556 .
O1 C7 C8 C9B -156.8(14) . .
O2 C7 C8 C9A 98.0(19) 2_556 .
O1 C7 C8 C9A -83.0(18) . .
C9B C8 C9A C10A -77(2) . .
C7 C8 C9A C10A 168.5(19) . .
C8 C9A C10A C11A 70(3) . .
C7 C8 C9B C10B 102(3) . .
C9A C8 C9B C10B 2(2) . .
C8 C9B C10B C11B -56(4) . .
N1 Rh1 P1 C18 103.4(5) . .
N3 Rh1 P1 C18 -177.6(5) . .
O2 Rh1 P1 C18 7.2(5) . .
O1 Rh1 P1 C18 -80.5(5) . .
Rh1 Rh1 P1 C18 -45.0(12) 2_556 .
N1 Rh1 P1 C24 -15.1(5) . .
N3 Rh1 P1 C24 63.9(5) . .
O2 Rh1 P1 C24 -111.2(5) . .
O1 Rh1 P1 C24 161.1(5) . .
Rh1 Rh1 P1 C24 -163.5(10) 2_556 .
N1 Rh1 P1 C12 -132.3(5) . .
N3 Rh1 P1 C12 -53.4(5) . .
O2 Rh1 P1 C12 131.5(5) . .
O1 Rh1 P1 C12 43.8(5) . .
Rh1 Rh1 P1 C12 79.2(11) 2_556 .
C18 P1 C12 C13 -72.0(12) . .
C24 P1 C12 C13 33.9(12) . .
Rh1 P1 C12 C13 156.2(10) . .
C18 P1 C12 C17 102.4(10) . .
C24 P1 C12 C17 -151.7(9) . .
Rh1 P1 C12 C17 -29.4(11) . .
C17 C12 C13 C14 2(2) . .
P1 C12 C13 C14 176.9(14) . .
C12 C13 C14 C15 -1(3) . .
C13 C14 C15 C16 -1(3) . .
C14 C15 C16 C17 2(3) . .
C15 C16 C17 C12 -1(2) . .
C13 C12 C17 C16 -1.5(19) . .
P1 C12 C17 C16 -176.1(10) . .
C24 P1 C18 C19 81.7(9) . .
C12 P1 C18 C19 -172.1(8) . .
Rh1 P1 C18 C19 -41.6(9) . .
C24 P1 C18 C23 -99.3(9) . .
C12 P1 C18 C23 6.9(11) . .
Rh1 P1 C18 C23 137.4(8) . .
C23 C18 C19 C20 3.3(16) . .
P1 C18 C19 C20 -177.6(7) . .
C18 C19 C20 C21 -1.0(16) . .
C19 C20 C21 C22 -3(3) . .
C20 C21 C22 C23 5(4) . .
C19 C18 C23 C22 -1.7(16) . .
P1 C18 C23 C22 179.3(10) . .
C21 C22 C23 C18 -3(3) . .
C18 P1 C24 C29 157.9(8) . .
C12 P1 C24 C29 51.2(8) . .
Rh1 P1 C24 C29 -74.1(8) . .
C18 P1 C24 C25 -28.8(9) . .
C12 P1 C24 C25 -135.6(8) . .
Rh1 P1 C24 C25 99.1(7) . .
C29 C24 C25 C26 0.1(13) . .
P1 C24 C25 C26 -173.3(7) . .
C24 C25 C26 C27 0.3(15) . .
C25 C26 C27 C28 -0.4(15) . .
C26 C27 C28 C29 0.0(14) . .
C27 C28 C29 C24 0.4(14) . .
C25 C24 C29 C28 -0.4(13) . .
P1 C24 C29 C28 173.2(7) . .
N7 Rh2 N5 C30 -0.9(6) . .
O4 Rh2 N5 C30 178.4(6) . .
O3 Rh2 N5 C30 -38(4) . .
P2 Rh2 N5 C30 87.7(6) . .
Rh2 Rh2 N5 C30 -97.2(6) 2_556 .
N7 Rh2 N5 C32 -174.9(9) . .
O4 Rh2 N5 C32 4.4(9) . .
O3 Rh2 N5 C32 148(3) . .
P2 Rh2 N5 C32 -86.3(9) . .
Rh2 Rh2 N5 C32 88.8(9) 2_556 .
C32 N5 C30 N6 0.7(10) . .
Rh2 N5 C30 N6 -175.1(6) . .
C32 N5 C30 C33 177.6(8) . .
Rh2 N5 C30 C33 1.8(10) . .
N5 C30 N6 C31 -1.3(10) . .
C33 C30 N6 C31 -177.5(10) . .
C30 N6 C31 C32 1.4(11) . .
C30 N5 C32 C31 0.2(11) . .
Rh2 N5 C32 C31 174.6(7) . .
N6 C31 C32 N5 -1.0(12) . .
N5 Rh2 N7 C33 -0.2(6) . .
O4 Rh2 N7 C33 -5(2) . .
O3 Rh2 N7 C33 177.4(6) . .
P2 Rh2 N7 C33 -93.3(6) . .
Rh2 Rh2 N7 C33 93.1(6) 2_556 .
N5 Rh2 N7 C35 177.2(9) . .
O4 Rh2 N7 C35 172.2(15) . .
O3 Rh2 N7 C35 -5.2(9) . .
P2 Rh2 N7 C35 84.1(9) . .
Rh2 Rh2 N7 C35 -89.5(9) 2_556 .
C35 N7 C33 N8 1.5(10) . .
Rh2 N7 C33 N8 179.8(6) . .
C35 N7 C33 C30 -177.1(7) . .
Rh2 N7 C33 C30 1.2(9) . .
N6 C30 C33 N8 -4.1(17) . .
N5 C30 C33 N8 179.8(9) . .
N6 C30 C33 N7 174.2(9) . .
N5 C30 C33 N7 -2.0(11) . .
N7 C33 N8 C34 -1.1(10) . .
C30 C33 N8 C34 177.1(9) . .
C33 N8 C34 C35 0.3(10) . .
N8 C34 C35 N7 0.5(11) . .
C33 N7 C35 C34 -1.1(10) . .
Rh2 N7 C35 C34 -178.8(7) . .
N5 Rh2 O3 C36 -43(4) . .
N7 Rh2 O3 C36 -79.0(7) . .
O4 Rh2 O3 C36 101.3(7) . .
P2 Rh2 O3 C36 -168.1(6) . .
Rh2 Rh2 O3 C36 17.3(6) 2_556 .
Rh2 O3 C36 O4 -6.3(12) . 2_556
Rh2 O3 C36 C37B 173.7(10) . .
Rh2 O3 C36 C37A 167(3) . .
O3 C36 C37B C38B 30.9(19) . .
O4 C36 C37B C38B -149.1(13) 2_556 .
C37A C36 C37B C38B 82(14) . .
C36 C37B C38B C39B 66(2) . .
C37B C38B C39B C40B 172(2) . .
O3 C36 C37A C38A -1(4) . .
O4 C36 C37A C38A 173(2) 2_556 .
C37B C36 C37A C38A -132(17) . .
C36 C37A C38A C39A 89(5) . .
C37A C38A C39A C40A -162(5) . .
N5 Rh2 P2 C47 -129.9(6) . .
N7 Rh2 P2 C47 -51.1(6) . .
O4 Rh2 P2 C47 136.6(6) . .
O3 Rh2 P2 C47 46.8(6) . .
Rh2 Rh2 P2 C47 83.5(8) 2_556 .
N5 Rh2 P2 C53 -8.9(6) . .
N7 Rh2 P2 C53 70.0(6) . .
O4 Rh2 P2 C53 -102.4(6) . .
O3 Rh2 P2 C53 167.8(6) . .
Rh2 Rh2 P2 C53 -155.5(7) 2_556 .
N5 Rh2 P2 C41 110.7(5) . .
N7 Rh2 P2 C41 -170.4(5) . .
O4 Rh2 P2 C41 17.2(5) . .
O3 Rh2 P2 C41 -72.5(5) . .
Rh2 Rh2 P2 C41 -35.8(7) 2_556 .
C47 P2 C41 C42 -95.1(10) . .
C53 P2 C41 C42 155.7(9) . .
Rh2 P2 C41 C42 34.8(10) . .
C47 P2 C41 C46 80.5(11) . .
C53 P2 C41 C46 -28.7(11) . .
Rh2 P2 C41 C46 -149.5(8) . .
C46 C41 C42 C43 1.4(17) . .
P2 C41 C42 C43 177.2(9) . .
C41 C42 C43 C44 0.2(19) . .
C42 C43 C44 C45 -1(2) . .
C43 C44 C45 C46 0(3) . .
C44 C45 C46 C41 1(2) . .
C42 C41 C46 C45 -2.1(18) . .
P2 C41 C46 C45 -177.7(10) . .
C53 P2 C47 C52 44.4(15) . .
C41 P2 C47 C52 -66.0(15) . .
Rh2 P2 C47 C52 167.2(12) . .
C53 P2 C47 C48 -148.3(11) . .
C41 P2 C47 C48 101.4(11) . .
Rh2 P2 C47 C48 -25.4(13) . .
C52 C47 C48 C49 -7(2) . .
P2 C47 C48 C49 -175.9(11) . .
C47 C48 C49 C50 -2(2) . .
C48 C49 C50 C51 9(3) . .
C49 C50 C51 C52 -7(3) . .
C48 C47 C52 C51 10(2) . .
P2 C47 C52 C51 178.0(12) . .
C50 C51 C52 C47 -4(3) . .
C47 P2 C53 C58 39.1(12) . .
C41 P2 C53 C58 144.6(10) . .
Rh2 P2 C53 C58 -90.6(11) . .
C47 P2 C53 C54 -145.5(13) . .
C41 P2 C53 C54 -40.0(14) . .
Rh2 P2 C53 C54 84.7(13) . .
C58 C53 C54 C55 1(3) . .
P2 C53 C54 C55 -174.1(15) . .
C53 C54 C55 C56 0(3) . .
C54 C55 C56 C57 -1(4) . .
C55 C56 C57 C58 1(3) . .
C54 C53 C58 C57 -2(2) . .
P2 C53 C58 C57 173.7(11) . .
C56 C57 C58 C53 0(2) . .
N5 Rh2 O4 C36 115.7(7) . 2_556
N7 Rh2 O4 C36 120.6(18) . 2_556
O3 Rh2 O4 C36 -62.0(7) . 2_556
P2 Rh2 O4 C36 -151.4(6) . 2_556
Rh2 Rh2 O4 C36 21.4(6) 2_556 2_556
